data_1518099
loop_
_publ_author_name
'Berger, Reinhard'
'Wagner, Manfred'
'Feng, Xinliang'
'M\"ullen, Klaus'

_publ_section_title
;
 Polycyclic aromatic azomethine ylides: a unique entry to extended
 polycyclic heteroaromatics
;
_journal_issue 1
_journal_name_full 'Chem. Sci.'
_journal_page_first 436
_journal_paper_doi 10.1039/C4SC02793K
_journal_volume 6
_journal_year 2015
_chemical_formula_moiety 'C38 H19 F10 N, 0.5(C H2 Cl2)'
_chemical_formula_sum 'C38.5 H20 Cl F10 N'
_chemical_formula_weight 722.00
_chemical_name_systematic
; 
 ? 
;
_space_group_IT_number 2
_symmetry_cell_setting monoclinic
_symmetry_space_group_name_Hall '-P 1'
_symmetry_space_group_name_H-M 'P -1'
_atom_sites_solution_hydrogens geom
_atom_sites_solution_primary direct
_atom_sites_solution_secondary difmap
_audit_creation_method SHELXL-97
_cell_angle_alpha 87.227(2)
_cell_angle_beta 75.478(3)
_cell_angle_gamma 67.501(3)
_cell_formula_units_Z 4
_cell_length_a 12.6166(15)
_cell_length_b 16.350(2)
_cell_length_c 16.738(2)
_cell_measurement_reflns_used 7903
_cell_measurement_temperature 173(2)
_cell_measurement_theta_max 26.7
_cell_measurement_theta_min 2.4
_cell_volume 3083.7(6)
_computing_cell_refinement 'SAINT (Bruker, 2006)'
_computing_data_collection 'SAINT (Bruker, 2006)'
_computing_data_reduction 'SAINT (Bruker, 2006)'
_computing_molecular_graphics 'PLATON (Spek, 2009)'
_computing_publication_material 'PLATON (Spek, 2009)'
_computing_structure_refinement 'SHELXL-97 (Sheldrick, 2008)'
_computing_structure_solution 'SIR-97 (Altomare, 1999)'
_diffrn_ambient_temperature 173(2)
_diffrn_measured_fraction_theta_full 0.996
_diffrn_measured_fraction_theta_max 0.996
_diffrn_measurement_device '\k-geometry diffractometer'
_diffrn_measurement_device_type 'SMART APEX2'
_diffrn_measurement_method 'CCD scan'
_diffrn_radiation_monochromator graphite
_diffrn_radiation_type MoK\a
_diffrn_radiation_wavelength 0.71073
_diffrn_reflns_av_R_equivalents 0.037
_diffrn_reflns_av_sigmaI/netI 0.0516
_diffrn_reflns_limit_h_max 16
_diffrn_reflns_limit_h_min -15
_diffrn_reflns_limit_k_max 21
_diffrn_reflns_limit_k_min -21
_diffrn_reflns_limit_l_max 22
_diffrn_reflns_limit_l_min 0
_diffrn_reflns_number 14687
_diffrn_reflns_theta_full 27.90
_diffrn_reflns_theta_max 27.90
_diffrn_reflns_theta_min 1.35
_diffrn_source 'sealed Tube'
_exptl_absorpt_coefficient_mu 0.216
_exptl_absorpt_correction_type none
_exptl_crystal_colour colourless
_exptl_crystal_density_diffrn 1.555
_exptl_crystal_density_method 'not measured'
_exptl_crystal_description plate
_exptl_crystal_F_000 1460
_exptl_crystal_size_max 0.31
_exptl_crystal_size_mid 0.28
_exptl_crystal_size_min 0.06
_refine_diff_density_max 0.553
_refine_diff_density_min -0.433
_refine_diff_density_rms 0.056
_refine_ls_extinction_method none
_refine_ls_goodness_of_fit_ref 1.013
_refine_ls_hydrogen_treatment constr
_refine_ls_matrix_type full
_refine_ls_number_parameters 935
_refine_ls_number_reflns 14688
_refine_ls_number_restraints 30
_refine_ls_restrained_S_all 1.033
_refine_ls_R_factor_all 0.0809
_refine_ls_R_factor_gt 0.0485
_refine_ls_shift/su_max 0.001
_refine_ls_shift/su_mean 0.000
_refine_ls_structure_factor_coef Fsqd
_refine_ls_weighting_details 'calc w=1/[\s^2^(Fo^2^)+(0.0393P)^2^+1.3995P] where P=(Fo^2^+2Fc^2^)/3'
_refine_ls_weighting_scheme calc
_refine_ls_wR_factor_obs 0.0984
_refine_ls_wR_factor_ref 0.1135
_reflns_number_gt 10629
_reflns_number_total 14688
_reflns_threshold_expression >2\s(I)
_cod_data_source_file c4sc02793k2.cif
_cod_data_source_block aw014rc
_cod_depositor_comments
;
Adding full bibliography for 1518098--1518099.cif.

2019-07-12
Z value and formula fixed to values more according to usual
chemical conventions.                 miguel
;
_cod_original_formula_sum 'C77 H40 Cl2 F20 N2'
_cod_original_formula_weight 1444.01
_cod_original_formula_moiety '2(C38 H19 F10 N), C H2 Cl2'
_cod_original_formula_units_Z 2
_cod_original_cell_volume 3083.5(6)
_cod_database_code 1518099

loop_
_symmetry_equiv_pos_as_xyz
'x, y, z'
'-x, -y, -z'

loop_
_atom_site_label
_atom_site_type_symbol
_atom_site_fract_x
_atom_site_fract_y
_atom_site_fract_z
_atom_site_U_iso_or_equiv
_atom_site_adp_type
_atom_site_occupancy
_atom_site_symmetry_multiplicity
_atom_site_calc_flag
_atom_site_refinement_flags
_atom_site_disorder_assembly
_atom_site_disorder_group
F1A F -0.03224(16) 0.09274(11) 0.78104(12) 0.0498(5) Uani 1 1 d . . .
F2A F -0.12468(18) 0.04957(16) 0.93279(12) 0.0703(6) Uani 1 1 d . . .
F3A F -0.0237(2) -0.11561(18) 0.98422(11) 0.0753(7) Uani 1 1 d . . .
F4A F 0.16870(19) -0.23807(14) 0.88208(13) 0.0659(6) Uani 1 1 d . . .
F5A F 0.26481(15) -0.19468(10) 0.73250(11) 0.0434(4) Uani 1 1 d . . .
F6A F 0.13053(16) 0.21561(10) 0.74285(10) 0.0422(4) Uani 1 1 d . . .
F7A F 0.13054(18) 0.26692(11) 0.89345(11) 0.0522(5) Uani 1 1 d . . .
F8A F 0.25049(17) 0.14823(12) 0.98927(10) 0.0511(5) Uani 1 1 d . . .
F9A F 0.36917(18) -0.02454(12) 0.93565(11) 0.0535(5) Uani 1 1 d . . .
F10A F 0.37106(15) -0.07698(10) 0.78453(10) 0.0401(4) Uani 1 1 d . . .
N1A N 0.25210(17) 0.01418(12) 0.54842(11) 0.0220(4) Uani 1 1 d . . .
C1A C 0.1807(2) -0.01892(15) 0.67556(15) 0.0249(5) Uani 1 1 d . . .
C2A C 0.1866(2) -0.03185(15) 0.59271(14) 0.0218(5) Uani 1 1 d . . .
C3A C 0.1409(2) -0.07827(15) 0.54741(15) 0.0233(5) Uani 1 1 d . . .
C4A C 0.0783(2) -0.12980(16) 0.58739(16) 0.0272(5) Uani 1 1 d . . .
H4A H 0.0663 -0.1350 0.6455 0.033 Uiso 1 1 calc R . .
C5A C 0.0340(2) -0.17297(17) 0.54381(17) 0.0306(6) Uani 1 1 d . . .
H5A H -0.0090 -0.2070 0.5719 0.037 Uiso 1 1 calc R . .
C6A C 0.0524(2) -0.16655(17) 0.45866(17) 0.0317(6) Uani 1 1 d . . .
H6A H 0.0229 -0.1971 0.4285 0.038 Uiso 1 1 calc R . .
C7A C 0.1130(2) -0.11628(16) 0.41779(16) 0.0301(6) Uani 1 1 d . . .
H7A H 0.1250 -0.1126 0.3596 0.036 Uiso 1 1 calc R . .
C8A C 0.1576(2) -0.07019(15) 0.46076(15) 0.0243(5) Uani 1 1 d . . .
C9A C 0.2197(2) -0.01419(15) 0.41881(14) 0.0237(5) Uani 1 1 d . . .
C10A C 0.2286(2) 0.00630(16) 0.33585(15) 0.0280(5) Uani 1 1 d . . .
H10A H 0.1959 -0.0192 0.3035 0.034 Uiso 1 1 calc R . .
C11A C 0.2840(2) 0.06303(17) 0.29920(15) 0.0283(5) Uani 1 1 d . . .
C12A C 0.3381(2) 0.09524(17) 0.34502(14) 0.0272(5) Uani 1 1 d . . .
H12A H 0.3795 0.1312 0.3194 0.033 Uiso 1 1 calc R . .
C13A C 0.3337(2) 0.07658(15) 0.42777(15) 0.0246(5) Uani 1 1 d . . .
C14A C 0.3916(2) 0.10917(15) 0.47739(14) 0.0225(5) Uani 1 1 d . . .
C15A C 0.4730(2) 0.14822(15) 0.44155(15) 0.0258(5) Uani 1 1 d . . .
H15A H 0.4929 0.1526 0.3833 0.031 Uiso 1 1 calc R . .
C16A C 0.5243(2) 0.18018(16) 0.48924(17) 0.0295(5) Uani 1 1 d . . .
H16A H 0.5777 0.2075 0.4640 0.035 Uiso 1 1 calc R . .
C17A C 0.4981(2) 0.17258(16) 0.57471(16) 0.0298(6) Uani 1 1 d . . .
H17A H 0.5330 0.1953 0.6076 0.036 Uiso 1 1 calc R . .
C18A C 0.4217(2) 0.13216(16) 0.61139(16) 0.0275(5) Uani 1 1 d . . .
H18A H 0.4057 0.1258 0.6694 0.033 Uiso 1 1 calc R . .
C19A C 0.3672(2) 0.10031(15) 0.56366(15) 0.0237(5) Uani 1 1 d . . .
C20A C 0.2889(2) 0.05514(15) 0.60010(14) 0.0226(5) Uani 1 1 d . . .
C21A C 0.2433(2) 0.03584(15) 0.67984(14) 0.0230(5) Uani 1 1 d . . .
C22A C 0.2693(2) 0.02490(15) 0.46396(14) 0.0218(5) Uani 1 1 d . . .
C23A C 0.1204(2) -0.04938(16) 0.75179(14) 0.0254(5) Uani 1 1 d . . .
C24A C 0.0201(2) 0.01058(18) 0.80506(17) 0.0336(6) Uani 1 1 d . . .
C25A C -0.0283(3) -0.0103(2) 0.88275(18) 0.0452(8) Uani 1 1 d . . .
C26A C 0.0231(3) -0.0942(3) 0.90869(18) 0.0473(8) Uani 1 1 d . . .
C27A C 0.1200(3) -0.1561(2) 0.85732(19) 0.0421(7) Uani 1 1 d . . .
C28A C 0.1676(2) -0.13301(17) 0.78013(16) 0.0306(6) Uani 1 1 d . . .
C29A C 0.2774(3) 0.09163(19) 0.21027(16) 0.0336(6) Uani 1 1 d . . .
C30A C 0.1477(3) 0.1411(2) 0.21007(18) 0.0456(7) Uani 1 1 d . . .
H30A H 0.1051 0.1014 0.2256 0.068 Uiso 1 1 calc R . .
H30B H 0.1424 0.1615 0.1546 0.068 Uiso 1 1 calc R . .
H30C H 0.1123 0.1923 0.2498 0.068 Uiso 1 1 calc R . .
C31A C 0.3421(3) 0.1540(2) 0.17935(18) 0.0477(8) Uani 1 1 d . . .
H31A H 0.3375 0.1687 0.1225 0.072 Uiso 1 1 calc R . .
H31B H 0.4254 0.1248 0.1808 0.072 Uiso 1 1 calc R . .
H31C H 0.3048 0.2085 0.2150 0.072 Uiso 1 1 calc R . .
C32A C 0.3335(4) 0.0093(2) 0.15158(18) 0.0562(9) Uani 1 1 d . . .
H32A H 0.3318 0.0271 0.0950 0.084 Uiso 1 1 calc R . .
H32B H 0.2888 -0.0290 0.1678 0.084 Uiso 1 1 calc R . .
H32C H 0.4158 -0.0230 0.1543 0.084 Uiso 1 1 calc R . .
C33A C 0.2507(2) 0.06752(16) 0.75913(15) 0.0250(5) Uani 1 1 d . . .
C34A C 0.1916(2) 0.15463(17) 0.78884(16) 0.0297(6) Uani 1 1 d . . .
C35A C 0.1912(3) 0.18203(17) 0.86553(17) 0.0341(6) Uani 1 1 d . . .
C36A C 0.2514(3) 0.12189(19) 0.91447(15) 0.0344(6) Uani 1 1 d . . .
C37A C 0.3120(3) 0.03461(18) 0.88728(16) 0.0336(6) Uani 1 1 d . . .
C38A C 0.3114(2) 0.00857(16) 0.81016(16) 0.0287(5) Uani 1 1 d . . .
F1B F 0.45829(15) 0.28248(10) 0.26417(10) 0.0382(4) Uani 1 1 d . . .
F2B F 0.60082(17) 0.21855(11) 0.11235(11) 0.0492(5) Uani 1 1 d . . .
F3B F 0.65947(16) 0.32908(12) 0.00051(10) 0.0497(5) Uani 1 1 d . . .
F4B F 0.58049(15) 0.50453(11) 0.04220(10) 0.0423(4) Uani 1 1 d . . .
F5B F 0.43769(14) 0.56978(10) 0.19242(10) 0.0389(4) Uani 1 1 d . . .
F6B F 0.23108(14) 0.40691(10) 0.19698(10) 0.0371(4) Uani 1 1 d . . .
F7B F 0.18407(16) 0.45784(11) 0.04975(10) 0.0446(4) Uani 1 1 d . . .
F8B F 0.11684(16) 0.63139(12) 0.01432(9) 0.0476(4) Uani 1 1 d . . .
F9B F 0.10066(17) 0.75279(10) 0.12475(10) 0.0485(5) Uani 1 1 d . . .
F10B F 0.15348(16) 0.70283(10) 0.27056(10) 0.0418(4) Uani 1 1 d . . .
N1B N 0.25457(18) 0.50270(13) 0.44292(12) 0.0230(4) Uani 1 1 d . . .
C1B C 0.3537(2) 0.46633(15) 0.31183(15) 0.0254(5) Uani 1 1 d . . .
C2B C 0.3657(2) 0.45460(15) 0.39265(15) 0.0229(5) Uani 1 1 d . . .
C3B C 0.4634(2) 0.41200(15) 0.43030(15) 0.0240(5) Uani 1 1 d . . .
C4B C 0.5804(2) 0.37101(16) 0.38251(16) 0.0274(5) Uani 1 1 d . . .
H4B H 0.5957 0.3685 0.3239 0.033 Uiso 1 1 calc R . .
C5B C 0.6732(2) 0.33443(16) 0.41912(17) 0.0293(6) Uani 1 1 d . . .
H5B H 0.7519 0.3073 0.3858 0.035 Uiso 1 1 calc R . .
C6B C 0.6522(2) 0.33711(16) 0.50488(17) 0.0289(6) Uani 1 1 d . . .
H6B H 0.7162 0.3115 0.5301 0.035 Uiso 1 1 calc R . .
C7B C 0.5376(2) 0.37727(16) 0.55318(16) 0.0279(5) Uani 1 1 d . . .
H7B H 0.5240 0.3789 0.6116 0.033 Uiso 1 1 calc R . .
C8B C 0.4406(2) 0.41580(15) 0.51784(15) 0.0225(5) Uani 1 1 d . . .
C9B C 0.3198(2) 0.46200(15) 0.56802(15) 0.0242(5) Uani 1 1 d . . .
C10B C 0.2898(2) 0.46827(16) 0.65392(15) 0.0269(5) Uani 1 1 d . . .
H10B H 0.3489 0.4362 0.6819 0.032 Uiso 1 1 calc R . .
C11B C 0.1769(2) 0.51937(17) 0.70076(15) 0.0292(6) Uani 1 1 d . . .
C12B C 0.0895(2) 0.56268(16) 0.65943(15) 0.0276(5) Uani 1 1 d . . .
H12B H 0.0120 0.5977 0.6907 0.033 Uiso 1 1 calc R . .
C13B C 0.1121(2) 0.55640(15) 0.57310(15) 0.0241(5) Uani 1 1 d . . .
C14B C 0.0200(2) 0.59825(15) 0.52843(15) 0.0241(5) Uani 1 1 d . . .
C15B C -0.1007(2) 0.64140(16) 0.57038(17) 0.0304(6) Uani 1 1 d . . .
H15B H -0.1232 0.6448 0.6291 0.037 Uiso 1 1 calc R . .
C16B C -0.1864(2) 0.67863(16) 0.52731(18) 0.0325(6) Uani 1 1 d . . .
H16B H -0.2671 0.7068 0.5566 0.039 Uiso 1 1 calc R . .
C17B C -0.1554(2) 0.67522(17) 0.44134(18) 0.0333(6) Uani 1 1 d . . .
H17B H -0.2145 0.7022 0.4120 0.040 Uiso 1 1 calc R . .
C18B C -0.0387(2) 0.63247(16) 0.39895(16) 0.0280(5) Uani 1 1 d . . .
H18B H -0.0180 0.6292 0.3402 0.034 Uiso 1 1 calc R . .
C19B C 0.0504(2) 0.59355(15) 0.44118(15) 0.0241(5) Uani 1 1 d . . .
C20B C 0.1733(2) 0.54509(15) 0.39728(15) 0.0236(5) Uani 1 1 d . . .
C21B C 0.2344(2) 0.52364(16) 0.31485(15) 0.0253(5) Uani 1 1 d . . .
C22B C 0.2284(2) 0.50742(15) 0.52881(14) 0.0225(5) Uani 1 1 d . . .
C23B C 0.4426(2) 0.42830(16) 0.23319(15) 0.0246(5) Uani 1 1 d . . .
C24B C 0.4873(2) 0.33878(17) 0.21052(16) 0.0283(6) Uani 1 1 d . . .
C25B C 0.5596(3) 0.30522(18) 0.13273(17) 0.0339(6) Uani 1 1 d . . .
C26B C 0.5894(2) 0.36123(19) 0.07594(16) 0.0325(6) Uani 1 1 d . . .
C27B C 0.5480(2) 0.45042(18) 0.09665(16) 0.0309(6) Uani 1 1 d . . .
C28B C 0.4760(2) 0.48230(16) 0.17387(16) 0.0274(5) Uani 1 1 d . . .
C29B C 0.1502(2) 0.5249(2) 0.79545(16) 0.0352(6) Uani 1 1 d . . .
C30B C 0.2520(3) 0.5325(3) 0.82259(19) 0.0564(10) Uani 1 1 d . . .
H30D H 0.2314 0.5401 0.8830 0.085 Uiso 1 1 calc R . .
H30E H 0.2673 0.5838 0.7981 0.085 Uiso 1 1 calc R . .
H30F H 0.3231 0.4786 0.8043 0.085 Uiso 1 1 calc R . .
C31B C 0.1347(3) 0.4397(2) 0.8265(2) 0.0575(9) Uani 1 1 d . . .
H31D H 0.0710 0.4334 0.8071 0.086 Uiso 1 1 calc R . .
H31E H 0.1143 0.4424 0.8871 0.086 Uiso 1 1 calc R . .
H31F H 0.2088 0.3887 0.8053 0.086 Uiso 1 1 calc R . .
C32B C 0.0374(3) 0.6047(2) 0.83370(19) 0.0498(8) Uani 1 1 d . . .
H32D H -0.0305 0.5989 0.8199 0.075 Uiso 1 1 calc R . .
H32E H 0.0456 0.6592 0.8118 0.075 Uiso 1 1 calc R . .
H32F H 0.0249 0.6070 0.8939 0.075 Uiso 1 1 calc R . .
C33B C 0.1935(2) 0.55333(16) 0.23914(15) 0.0253(5) Uani 1 1 d . . .
C34B C 0.1999(2) 0.49319(17) 0.18066(16) 0.0278(5) Uani 1 1 d . . .
C35B C 0.1759(2) 0.51800(18) 0.10520(16) 0.0317(6) Uani 1 1 d . . .
C36B C 0.1414(2) 0.60593(18) 0.08692(15) 0.0324(6) Uani 1 1 d . . .
C37B C 0.1327(3) 0.66789(18) 0.14335(16) 0.0329(6) Uani 1 1 d . . .
C38B C 0.1592(2) 0.64137(17) 0.21804(16) 0.0296(6) Uani 1 1 d . . .
C1L C 0.4525(8) 0.7561(4) 0.1256(4) 0.138(2) Uani 1 1 d U . .
H1A H 0.4434 0.6987 0.1233 0.166 Uiso 0.60 1 calc PR A 1
H1B H 0.3733 0.8047 0.1358 0.166 Uiso 0.60 1 calc PR A 1
H1C H 0.4113 0.8142 0.1045 0.166 Uiso 0.40 1 calc PR A 2
H1D H 0.4085 0.7188 0.1199 0.166 Uiso 0.40 1 calc PR A 2
Cl1 Cl 0.5287(3) 0.7590(2) 0.20736(18) 0.1187(10) Uani 0.60 1 d PU B 1
Cl2 Cl 0.5386(5) 0.7684(3) 0.0425(2) 0.1721(16) Uani 0.60 1 d PU B 1
Cl1B Cl 0.4247(6) 0.7759(3) 0.2313(3) 0.1377(19) Uani 0.40 1 d PU B 2
Cl2B Cl 0.5920(5) 0.7085(3) 0.0525(5) 0.143(2) Uani 0.40 1 d PU B 2

loop_
_atom_site_aniso_label
_atom_site_aniso_U_11
_atom_site_aniso_U_22
_atom_site_aniso_U_33
_atom_site_aniso_U_23
_atom_site_aniso_U_13
_atom_site_aniso_U_12
F1A 0.0417(10) 0.0365(9) 0.0575(11) -0.0088(8) -0.0030(9) -0.0049(8)
F2A 0.0522(13) 0.1021(17) 0.0474(11) -0.0330(11) 0.0196(10) -0.0352(12)
F3A 0.0826(16) 0.142(2) 0.0303(10) 0.0260(12) -0.0117(10) -0.0789(16)
F4A 0.0752(15) 0.0727(13) 0.0725(14) 0.0502(12) -0.0383(12) -0.0459(12)
F5A 0.0424(10) 0.0319(8) 0.0494(10) 0.0071(7) -0.0114(8) -0.0080(7)
F6A 0.0565(11) 0.0295(8) 0.0370(9) 0.0033(7) -0.0216(8) -0.0065(7)
F7A 0.0703(13) 0.0365(9) 0.0429(10) -0.0129(8) -0.0146(9) -0.0110(9)
F8A 0.0686(13) 0.0655(12) 0.0256(8) -0.0062(8) -0.0174(9) -0.0279(10)
F9A 0.0692(13) 0.0560(11) 0.0355(9) 0.0095(8) -0.0324(9) -0.0129(10)
F10A 0.0478(10) 0.0310(8) 0.0392(9) 0.0025(7) -0.0209(8) -0.0064(7)
N1A 0.0224(11) 0.0238(10) 0.0205(9) 0.0006(8) -0.0075(8) -0.0084(8)
C1A 0.0281(14) 0.0236(11) 0.0239(12) 0.0013(9) -0.0071(10) -0.0105(10)
C2A 0.0193(12) 0.0217(11) 0.0221(12) 0.0033(9) -0.0052(10) -0.0056(9)
C3A 0.0202(12) 0.0207(11) 0.0272(12) -0.0005(9) -0.0074(10) -0.0047(9)
C4A 0.0272(14) 0.0284(12) 0.0264(13) 0.0021(10) -0.0072(11) -0.0107(11)
C5A 0.0266(14) 0.0298(13) 0.0375(15) 0.0024(11) -0.0079(12) -0.0131(11)
C6A 0.0336(15) 0.0316(13) 0.0370(15) -0.0018(11) -0.0162(12) -0.0153(11)
C7A 0.0330(15) 0.0310(13) 0.0274(13) -0.0003(10) -0.0114(11) -0.0109(11)
C8A 0.0227(13) 0.0225(11) 0.0268(12) -0.0007(10) -0.0082(10) -0.0064(10)
C9A 0.0213(13) 0.0257(12) 0.0229(12) -0.0007(10) -0.0056(10) -0.0073(10)
C10A 0.0295(14) 0.0305(13) 0.0251(12) -0.0014(10) -0.0111(11) -0.0099(11)
C11A 0.0297(14) 0.0338(13) 0.0194(12) 0.0019(10) -0.0071(10) -0.0094(11)
C12A 0.0289(14) 0.0325(13) 0.0219(12) 0.0053(10) -0.0056(10) -0.0145(11)
C13A 0.0256(13) 0.0245(12) 0.0220(12) 0.0001(9) -0.0066(10) -0.0072(10)
C14A 0.0206(12) 0.0217(11) 0.0230(12) 0.0013(9) -0.0057(10) -0.0054(9)
C15A 0.0249(13) 0.0266(12) 0.0246(12) 0.0022(10) -0.0060(10) -0.0087(10)
C16A 0.0272(14) 0.0247(12) 0.0378(14) 0.0041(10) -0.0070(12) -0.0121(10)
C17A 0.0319(15) 0.0282(13) 0.0340(14) -0.0003(11) -0.0143(12) -0.0127(11)
C18A 0.0314(14) 0.0278(12) 0.0251(12) 0.0008(10) -0.0098(11) -0.0114(11)
C19A 0.0226(13) 0.0201(11) 0.0282(12) 0.0017(9) -0.0098(10) -0.0057(9)
C20A 0.0245(13) 0.0208(11) 0.0225(11) 0.0004(9) -0.0096(10) -0.0063(9)
C21A 0.0245(13) 0.0226(11) 0.0218(11) 0.0017(9) -0.0083(10) -0.0072(10)
C22A 0.0229(12) 0.0224(11) 0.0190(11) 0.0020(9) -0.0093(10) -0.0050(9)
C23A 0.0297(14) 0.0334(13) 0.0183(11) 0.0025(10) -0.0089(10) -0.0161(11)
C24A 0.0340(16) 0.0369(15) 0.0324(15) -0.0050(11) -0.0070(12) -0.0162(12)
C25A 0.0350(17) 0.075(2) 0.0295(15) -0.0170(15) 0.0049(13) -0.0311(16)
C26A 0.050(2) 0.087(3) 0.0244(14) 0.0086(15) -0.0076(14) -0.0484(19)
C27A 0.0495(19) 0.0566(19) 0.0394(17) 0.0229(14) -0.0248(15) -0.0348(16)
C28A 0.0320(15) 0.0357(14) 0.0292(13) 0.0059(11) -0.0114(12) -0.0168(12)
C29A 0.0388(16) 0.0459(16) 0.0226(13) 0.0074(11) -0.0130(12) -0.0208(13)
C30A 0.052(2) 0.063(2) 0.0331(15) 0.0175(14) -0.0212(15) -0.0292(16)
C31A 0.053(2) 0.075(2) 0.0305(15) 0.0199(15) -0.0193(14) -0.0380(18)
C32A 0.084(3) 0.056(2) 0.0248(15) -0.0020(14) -0.0137(16) -0.023(2)
C33A 0.0274(14) 0.0310(13) 0.0209(12) 0.0038(10) -0.0071(10) -0.0153(11)
C34A 0.0328(15) 0.0292(13) 0.0284(13) 0.0062(10) -0.0099(11) -0.0123(11)
C35A 0.0380(16) 0.0297(13) 0.0331(14) -0.0055(11) -0.0050(12) -0.0130(12)
C36A 0.0419(17) 0.0487(16) 0.0190(12) -0.0018(11) -0.0085(11) -0.0235(13)
C37A 0.0382(16) 0.0412(15) 0.0243(13) 0.0065(11) -0.0139(12) -0.0151(12)
C38A 0.0309(15) 0.0277(13) 0.0284(13) 0.0012(10) -0.0097(11) -0.0109(11)
F1B 0.0500(10) 0.0304(8) 0.0320(8) 0.0072(6) -0.0033(7) -0.0179(7)
F2B 0.0613(12) 0.0353(9) 0.0407(10) -0.0077(7) 0.0014(9) -0.0151(8)
F3B 0.0502(11) 0.0691(12) 0.0263(8) -0.0037(8) 0.0028(8) -0.0259(9)
F4B 0.0442(10) 0.0573(11) 0.0338(9) 0.0208(8) -0.0105(8) -0.0303(9)
F5B 0.0416(10) 0.0302(8) 0.0469(10) 0.0091(7) -0.0101(8) -0.0171(7)
F6B 0.0431(10) 0.0302(8) 0.0427(9) 0.0027(7) -0.0186(8) -0.0142(7)
F7B 0.0545(11) 0.0519(10) 0.0312(9) -0.0095(7) -0.0122(8) -0.0222(9)
F8B 0.0566(11) 0.0579(11) 0.0227(8) 0.0066(7) -0.0157(8) -0.0130(9)
F9B 0.0683(13) 0.0337(9) 0.0357(9) 0.0099(7) -0.0162(9) -0.0102(8)
F10B 0.0620(12) 0.0306(8) 0.0340(9) -0.0004(7) -0.0193(8) -0.0145(8)
N1B 0.0233(11) 0.0251(10) 0.0230(10) 0.0027(8) -0.0087(9) -0.0103(8)
C1B 0.0295(14) 0.0245(12) 0.0258(12) 0.0061(10) -0.0100(11) -0.0130(11)
C2B 0.0227(13) 0.0221(11) 0.0230(12) 0.0009(9) -0.0046(10) -0.0083(9)
C3B 0.0269(13) 0.0220(11) 0.0264(12) 0.0035(9) -0.0098(10) -0.0111(10)
C4B 0.0256(14) 0.0291(13) 0.0280(13) 0.0020(10) -0.0067(11) -0.0111(10)
C5B 0.0215(13) 0.0279(12) 0.0369(15) 0.0032(11) -0.0057(11) -0.0090(10)
C6B 0.0264(14) 0.0252(12) 0.0397(15) 0.0059(11) -0.0174(12) -0.0096(10)
C7B 0.0329(15) 0.0276(13) 0.0265(13) 0.0052(10) -0.0125(11) -0.0124(11)
C8B 0.0239(13) 0.0217(11) 0.0255(12) 0.0025(9) -0.0092(10) -0.0108(10)
C9B 0.0265(14) 0.0229(11) 0.0253(12) 0.0013(10) -0.0080(10) -0.0108(10)
C10B 0.0286(14) 0.0307(13) 0.0254(13) 0.0041(10) -0.0124(11) -0.0127(11)
C11B 0.0324(15) 0.0350(14) 0.0250(12) 0.0002(11) -0.0078(11) -0.0176(12)
C12B 0.0260(14) 0.0299(13) 0.0245(12) -0.0027(10) -0.0019(11) -0.0106(11)
C13B 0.0261(13) 0.0241(11) 0.0270(12) 0.0027(10) -0.0099(11) -0.0129(10)
C14B 0.0264(13) 0.0196(11) 0.0277(12) 0.0004(9) -0.0072(11) -0.0102(10)
C15B 0.0322(15) 0.0273(12) 0.0308(14) -0.0017(10) -0.0071(11) -0.0104(11)
C16B 0.0246(14) 0.0284(13) 0.0405(15) 0.0004(11) -0.0061(12) -0.0072(11)
C17B 0.0282(15) 0.0310(13) 0.0417(16) 0.0054(11) -0.0160(12) -0.0082(11)
C18B 0.0289(14) 0.0264(12) 0.0299(13) 0.0039(10) -0.0122(11) -0.0092(10)
C19B 0.0222(13) 0.0206(11) 0.0307(13) 0.0020(10) -0.0074(10) -0.0091(9)
C20B 0.0238(13) 0.0223(11) 0.0271(12) 0.0042(10) -0.0106(10) -0.0092(9)
C21B 0.0254(14) 0.0261(12) 0.0249(12) 0.0038(10) -0.0084(10) -0.0096(10)
C22B 0.0268(13) 0.0217(11) 0.0224(11) 0.0012(9) -0.0077(10) -0.0118(10)
C23B 0.0222(13) 0.0315(13) 0.0231(12) 0.0047(10) -0.0096(10) -0.0116(10)
C24B 0.0317(15) 0.0321(13) 0.0245(13) 0.0079(10) -0.0095(11) -0.0150(11)
C25B 0.0350(16) 0.0326(14) 0.0321(14) -0.0017(11) -0.0084(12) -0.0104(12)
C26B 0.0262(14) 0.0500(16) 0.0215(12) 0.0007(11) -0.0038(11) -0.0159(12)
C27B 0.0283(14) 0.0436(15) 0.0267(13) 0.0133(11) -0.0111(11) -0.0189(12)
C28B 0.0274(14) 0.0273(12) 0.0312(13) 0.0061(10) -0.0133(11) -0.0113(10)
C29B 0.0294(15) 0.0543(18) 0.0229(13) -0.0014(12) -0.0060(11) -0.0171(13)
C30B 0.0394(19) 0.100(3) 0.0297(16) -0.0128(17) -0.0085(14) -0.0250(19)
C31B 0.060(2) 0.075(2) 0.0364(17) 0.0138(17) -0.0059(16) -0.0303(19)
C32B 0.0424(19) 0.074(2) 0.0283(15) -0.0075(15) -0.0082(14) -0.0167(16)
C33B 0.0217(13) 0.0323(13) 0.0205(12) 0.0032(10) -0.0056(10) -0.0091(10)
C34B 0.0222(13) 0.0304(13) 0.0306(13) 0.0032(11) -0.0081(11) -0.0091(10)
C35B 0.0284(14) 0.0417(15) 0.0269(13) -0.0064(11) -0.0065(11) -0.0148(12)
C36B 0.0292(15) 0.0453(16) 0.0184(12) 0.0049(11) -0.0059(11) -0.0099(12)
C37B 0.0339(15) 0.0320(14) 0.0272(13) 0.0056(11) -0.0077(12) -0.0069(11)
C38B 0.0309(15) 0.0277(12) 0.0282(13) -0.0012(10) -0.0073(11) -0.0087(11)
C1L 0.238(7) 0.101(4) 0.099(4) 0.009(3) -0.063(5) -0.078(5)
Cl1 0.163(3) 0.118(2) 0.0847(17) -0.0075(14) -0.053(2) -0.049(2)
Cl2 0.223(5) 0.205(4) 0.127(3) 0.024(3) -0.034(3) -0.130(4)
Cl1B 0.243(6) 0.089(2) 0.085(3) -0.004(2) -0.070(4) -0.049(3)
Cl2B 0.108(3) 0.079(2) 0.231(6) 0.018(3) -0.042(3) -0.025(2)

loop_
_atom_type_symbol
_atom_type_description
_atom_type_scat_dispersion_real
_atom_type_scat_dispersion_imag
_atom_type_scat_source
C C 0.0033 0.0016 'International Tables Vol C Tables 4.2.6.8 and 6.1.1.4'
H H 0.0000 0.0000 'International Tables Vol C Tables 4.2.6.8 and 6.1.1.4'
Cl Cl 0.1484 0.1585 'International Tables Vol C Tables 4.2.6.8 and 6.1.1.4'
F F 0.0171 0.0103 'International Tables Vol C Tables 4.2.6.8 and 6.1.1.4'
N N 0.0061 0.0033 'International Tables Vol C Tables 4.2.6.8 and 6.1.1.4'

loop_
_geom_angle_atom_site_label_1
_geom_angle_atom_site_label_2
_geom_angle_atom_site_label_3
_geom_angle
C20A N1A C2A 111.24(19)
C20A N1A C22A 124.0(2)
C2A N1A C22A 124.5(2)
C2A C1A C21A 107.8(2)
C2A C1A C23A 131.4(2)
C21A C1A C23A 120.8(2)
N1A C2A C1A 106.3(2)
N1A C2A C3A 118.1(2)
C1A C2A C3A 135.6(2)
C4A C3A C8A 119.2(2)
C4A C3A C2A 121.5(2)
C8A C3A C2A 119.3(2)
C5A C4A C3A 121.1(2)
C5A C4A H4A 119.5
C3A C4A H4A 119.5
C4A C5A C6A 119.8(2)
C4A C5A H5A 120.1
C6A C5A H5A 120.1
C7A C6A C5A 120.4(2)
C7A C6A H6A 119.8
C5A C6A H6A 119.8
C6A C7A C8A 121.1(2)
C6A C7A H7A 119.5
C8A C7A H7A 119.5
C7A C8A C3A 118.4(2)
C7A C8A C9A 122.1(2)
C3A C8A C9A 119.6(2)
C10A C9A C22A 116.8(2)
C10A C9A C8A 123.8(2)
C22A C9A C8A 119.3(2)
C11A C10A C9A 122.0(2)
C11A C10A H10A 119.0
C9A C10A H10A 119.0
C12A C11A C10A 118.7(2)
C12A C11A C29A 122.0(2)
C10A C11A C29A 119.2(2)
C11A C12A C13A 122.1(2)
C11A C12A H12A 119.0
C13A C12A H12A 119.0
C12A C13A C22A 117.3(2)
C12A C13A C14A 123.1(2)
C22A C13A C14A 119.6(2)
C15A C14A C19A 118.3(2)
C15A C14A C13A 122.0(2)
C19A C14A C13A 119.7(2)
C16A C15A C14A 121.2(2)
C16A C15A H15A 119.4
C14A C15A H15A 119.4
C15A C16A C17A 120.2(2)
C15A C16A H16A 119.9
C17A C16A H16A 119.9
C18A C17A C16A 120.1(2)
C18A C17A H17A 120.0
C16A C17A H17A 120.0
C17A C18A C19A 120.5(2)
C17A C18A H18A 119.8
C19A C18A H18A 119.8
C18A C19A C14A 119.8(2)
C18A C19A C20A 121.8(2)
C14A C19A C20A 118.4(2)
N1A C20A C21A 106.2(2)
N1A C20A C19A 118.8(2)
C21A C20A C19A 134.9(2)
C20A C21A C1A 108.5(2)
C20A C21A C33A 128.5(2)
C1A C21A C33A 123.0(2)
N1A C22A C9A 119.0(2)
N1A C22A C13A 118.2(2)
C9A C22A C13A 122.7(2)
C28A C23A C24A 116.0(2)
C28A C23A C1A 123.3(2)
C24A C23A C1A 120.1(2)
F1A C24A C25A 118.0(3)
F1A C24A C23A 119.4(2)
C25A C24A C23A 122.6(3)
F2A C25A C26A 119.8(3)
F2A C25A C24A 121.0(3)
C26A C25A C24A 119.2(3)
F3A C26A C27A 120.1(3)
F3A C26A C25A 119.8(3)
C27A C26A C25A 120.1(3)
F4A C27A C26A 120.0(3)
F4A C27A C28A 120.5(3)
C26A C27A C28A 119.5(3)
F5A C28A C23A 119.6(2)
F5A C28A C27A 117.7(2)
C23A C28A C27A 122.6(3)
C30A C29A C32A 110.6(3)
C30A C29A C31A 107.5(2)
C32A C29A C31A 108.4(3)
C30A C29A C11A 108.6(2)
C32A C29A C11A 109.1(2)
C31A C29A C11A 112.6(2)
C29A C30A H30A 109.5
C29A C30A H30B 109.5
H30A C30A H30B 109.5
C29A C30A H30C 109.5
H30A C30A H30C 109.5
H30B C30A H30C 109.5
C29A C31A H31A 109.5
C29A C31A H31B 109.5
H31A C31A H31B 109.5
C29A C31A H31C 109.5
H31A C31A H31C 109.5
H31B C31A H31C 109.5
C29A C32A H32A 109.5
C29A C32A H32B 109.5
H32A C32A H32B 109.5
C29A C32A H32C 109.5
H32A C32A H32C 109.5
H32B C32A H32C 109.5
C34A C33A C38A 116.5(2)
C34A C33A C21A 122.5(2)
C38A C33A C21A 120.9(2)
F6A C34A C35A 118.1(2)
F6A C34A C33A 119.9(2)
C35A C34A C33A 122.0(2)
F7A C35A C36A 119.6(2)
F7A C35A C34A 120.6(3)
C36A C35A C34A 119.8(2)
F8A C36A C35A 120.0(3)
F8A C36A C37A 119.9(3)
C35A C36A C37A 120.2(2)
F9A C37A C36A 120.2(2)
F9A C37A C38A 120.7(2)
C36A C37A C38A 119.1(2)
F10A C38A C37A 118.3(2)
F10A C38A C33A 119.3(2)
C37A C38A C33A 122.4(2)
C20B N1B C2B 111.76(19)
C20B N1B C22B 124.3(2)
C2B N1B C22B 123.9(2)
C2B C1B C21B 108.2(2)
C2B C1B C23B 129.4(2)
C21B C1B C23B 122.3(2)
N1B C2B C1B 105.7(2)
N1B C2B C3B 118.8(2)
C1B C2B C3B 135.2(2)
C4B C3B C8B 119.4(2)
C4B C3B C2B 121.6(2)
C8B C3B C2B 118.8(2)
C5B C4B C3B 121.0(2)
C5B C4B H4B 119.5
C3B C4B H4B 119.5
C4B C5B C6B 120.2(2)
C4B C5B H5B 119.9
C6B C5B H5B 119.9
C7B C6B C5B 119.7(2)
C7B C6B H6B 120.1
C5B C6B H6B 120.1
C6B C7B C8B 121.6(2)
C6B C7B H7B 119.2
C8B C7B H7B 119.2
C7B C8B C3B 118.0(2)
C7B C8B C9B 122.2(2)
C3B C8B C9B 119.8(2)
C10B C9B C22B 116.9(2)
C10B C9B C8B 123.5(2)
C22B C9B C8B 119.5(2)
C9B C10B C11B 122.9(2)
C9B C10B H10B 118.6
C11B C10B H10B 118.6
C12B C11B C10B 118.1(2)
C12B C11B C29B 121.7(2)
C10B C11B C29B 120.2(2)
C11B C12B C13B 122.2(2)
C11B C12B H12B 118.9
C13B C12B H12B 118.9
C22B C13B C12B 117.4(2)
C22B C13B C14B 119.6(2)
C12B C13B C14B 123.1(2)
C19B C14B C15B 118.2(2)
C19B C14B C13B 120.0(2)
C15B C14B C13B 121.8(2)
C16B C15B C14B 121.0(2)
C16B C15B H15B 119.5
C14B C15B H15B 119.5
C15B C16B C17B 120.5(3)
C15B C16B H16B 119.7
C17B C16B H16B 119.7
C18B C17B C16B 119.7(3)
C18B C17B H17B 120.2
C16B C17B H17B 120.2
C17B C18B C19B 121.0(2)
C17B C18B H18B 119.5
C19B C18B H18B 119.5
C18B C19B C14B 119.6(2)
C18B C19B C20B 121.6(2)
C14B C19B C20B 118.7(2)
N1B C20B C21B 106.2(2)
N1B C20B C19B 118.5(2)
C21B C20B C19B 135.2(2)
C20B C21B C1B 108.1(2)
C20B C21B C33B 129.9(2)
C1B C21B C33B 122.0(2)
N1B C22B C13B 118.7(2)
N1B C22B C9B 118.8(2)
C13B C22B C9B 122.4(2)
C24B C23B C28B 116.2(2)
C24B C23B C1B 122.3(2)
C28B C23B C1B 121.2(2)
F1B C24B C23B 119.7(2)
F1B C24B C25B 118.4(2)
C23B C24B C25B 121.9(2)
F2B C25B C26B 119.6(2)
F2B C25B C24B 120.6(2)
C26B C25B C24B 119.8(2)
F3B C26B C25B 120.1(3)
F3B C26B C27B 120.0(2)
C25B C26B C27B 119.9(2)
F4B C27B C28B 120.9(2)
F4B C27B C26B 119.9(2)
C28B C27B C26B 119.3(2)
F5B C28B C27B 117.8(2)
F5B C28B C23B 119.3(2)
C27B C28B C23B 122.9(2)
C30B C29B C31B 109.3(3)
C30B C29B C32B 108.2(3)
C31B C29B C32B 109.3(3)
C30B C29B C11B 110.4(2)
C31B C29B C11B 107.7(2)
C32B C29B C11B 111.9(2)
C29B C30B H30D 109.5
C29B C30B H30E 109.5
H30D C30B H30E 109.5
C29B C30B H30F 109.5
H30D C30B H30F 109.5
H30E C30B H30F 109.5
C29B C31B H31D 109.5
C29B C31B H31E 109.5
H31D C31B H31E 109.5
C29B C31B H31F 109.5
H31D C31B H31F 109.5
H31E C31B H31F 109.5
C29B C32B H32D 109.5
C29B C32B H32E 109.5
H32D C32B H32E 109.5
C29B C32B H32F 109.5
H32D C32B H32F 109.5
H32E C32B H32F 109.5
C34B C33B C38B 116.1(2)
C34B C33B C21B 121.4(2)
C38B C33B C21B 122.1(2)
F6B C34B C35B 117.8(2)
F6B C34B C33B 119.6(2)
C35B C34B C33B 122.6(2)
F7B C35B C36B 119.5(2)
F7B C35B C34B 121.0(2)
C36B C35B C34B 119.5(2)
F8B C36B C37B 119.7(2)
F8B C36B C35B 120.4(2)
C37B C36B C35B 119.9(2)
F9B C37B C36B 119.5(2)
F9B C37B C38B 120.8(2)
C36B C37B C38B 119.7(2)
F10B C38B C37B 118.2(2)
F10B C38B C33B 119.5(2)
C37B C38B C33B 122.2(2)
Cl2 C1L Cl1B 138.4(5)
Cl2 C1L Cl2B 33.5(3)
Cl1B C1L Cl2B 128.2(6)
Cl2 C1L Cl1 103.8(5)
Cl1B C1L Cl1 38.5(2)
Cl2B C1L Cl1 90.3(5)
Cl2 C1L H1A 111.0
Cl1B C1L H1A 101.7
Cl2B C1L H1A 88.3
Cl1 C1L H1A 111.0
Cl2 C1L H1B 111.0
Cl1B C1L H1B 80.2
Cl2B C1L H1B 144.0
Cl1 C1L H1B 111.0
H1A C1L H1B 109.0
Cl2 C1L H1C 71.8
Cl1B C1L H1C 105.3
Cl2B C1L H1C 105.3
Cl1 C1L H1C 115.6
H1A C1L H1C 131.0
H1B C1L H1C 39.7
Cl2 C1L H1D 115.5
Cl1B C1L H1D 105.3
Cl2B C1L H1D 105.3
Cl1 C1L H1D 129.7
H1A C1L H1D 26.5
H1B C1L H1D 83.6
H1C C1L H1D 106.0

loop_
_geom_bond_atom_site_label_1
_geom_bond_atom_site_label_2
_geom_bond_distance
F1A C24A 1.343(3)
F2A C25A 1.340(4)
F3A C26A 1.345(3)
F4A C27A 1.338(4)
F5A C28A 1.341(3)
F6A C34A 1.348(3)
F7A C35A 1.342(3)
F8A C36A 1.339(3)
F9A C37A 1.339(3)
F10A C38A 1.341(3)
N1A C20A 1.381(3)
N1A C2A 1.383(3)
N1A C22A 1.388(3)
C1A C2A 1.392(3)
C1A C21A 1.417(3)
C1A C23A 1.482(3)
C2A C3A 1.447(3)
C3A C4A 1.404(3)
C3A C8A 1.419(3)
C4A C5A 1.378(4)
C4A H4A 0.9500
C5A C6A 1.391(4)
C5A H5A 0.9500
C6A C7A 1.376(4)
C6A H6A 0.9500
C7A C8A 1.408(3)
C7A H7A 0.9500
C8A C9A 1.468(3)
C9A C10A 1.399(3)
C9A C22A 1.401(3)
C10A C11A 1.397(4)
C10A H10A 0.9500
C11A C12A 1.381(4)
C11A C29A 1.551(3)
C12A C13A 1.396(3)
C12A H12A 0.9500
C13A C22A 1.403(3)
C13A C14A 1.467(3)
C14A C15A 1.407(3)
C14A C19A 1.411(3)
C15A C16A 1.373(4)
C15A H15A 0.9500
C16A C17A 1.396(4)
C16A H16A 0.9500
C17A C18A 1.377(4)
C17A H17A 0.9500
C18A C19A 1.404(3)
C18A H18A 0.9500
C19A C20A 1.451(3)
C20A C21A 1.387(3)
C21A C33A 1.485(3)
C23A C28A 1.380(4)
C23A C24A 1.388(4)
C24A C25A 1.378(4)
C25A C26A 1.376(5)
C26A C27A 1.367(5)
C27A C28A 1.382(4)
C29A C30A 1.524(4)
C29A C32A 1.526(4)
C29A C31A 1.533(4)
C30A H30A 0.9800
C30A H30B 0.9800
C30A H30C 0.9800
C31A H31A 0.9800
C31A H31B 0.9800
C31A H31C 0.9800
C32A H32A 0.9800
C32A H32B 0.9800
C32A H32C 0.9800
C33A C34A 1.379(4)
C33A C38A 1.388(3)
C34A C35A 1.378(4)
C35A C36A 1.370(4)
C36A C37A 1.372(4)
C37A C38A 1.382(4)
F1B C24B 1.342(3)
F2B C25B 1.337(3)
F3B C26B 1.342(3)
F4B C27B 1.339(3)
F5B C28B 1.347(3)
F6B C34B 1.346(3)
F7B C35B 1.342(3)
F8B C36B 1.337(3)
F9B C37B 1.334(3)
F10B C38B 1.336(3)
N1B C20B 1.383(3)
N1B C2B 1.386(3)
N1B C22B 1.391(3)
C1B C2B 1.395(3)
C1B C21B 1.426(3)
C1B C23B 1.477(3)
C2B C3B 1.447(3)
C3B C4B 1.404(3)
C3B C8B 1.420(3)
C4B C5B 1.376(4)
C4B H4B 0.9500
C5B C6B 1.392(4)
C5B H5B 0.9500
C6B C7B 1.383(4)
C6B H6B 0.9500
C7B C8B 1.407(3)
C7B H7B 0.9500
C8B C9B 1.462(3)
C9B C10B 1.390(3)
C9B C22B 1.410(3)
C10B C11B 1.391(4)
C10B H10B 0.9500
C11B C12B 1.390(4)
C11B C29B 1.535(3)
C12B C13B 1.402(3)
C12B H12B 0.9500
C13B C22B 1.399(3)
C13B C14B 1.468(3)
C14B C19B 1.412(3)
C14B C15B 1.414(4)
C15B C16B 1.379(4)
C15B H15B 0.9500
C16B C17B 1.391(4)
C16B H16B 0.9500
C17B C18B 1.377(4)
C17B H17B 0.9500
C18B C19B 1.405(3)
C18B H18B 0.9500
C19B C20B 1.455(3)
C20B C21B 1.388(3)
C21B C33B 1.478(3)
C23B C24B 1.385(3)
C23B C28B 1.390(3)
C24B C25B 1.385(4)
C25B C26B 1.372(4)
C26B C27B 1.376(4)
C27B C28B 1.372(4)
C29B C30B 1.513(4)
C29B C31B 1.528(4)
C29B C32B 1.530(4)
C30B H30D 0.9800
C30B H30E 0.9800
C30B H30F 0.9800
C31B H31D 0.9800
C31B H31E 0.9800
C31B H31F 0.9800
C32B H32D 0.9800
C32B H32E 0.9800
C32B H32F 0.9800
C33B C34B 1.387(3)
C33B C38B 1.391(3)
C34B C35B 1.379(4)
C35B C36B 1.377(4)
C36B C37B 1.373(4)
C37B C38B 1.381(4)
C1L Cl2 1.594(8)
C1L Cl1B 1.737(7)
C1L Cl2B 1.779(9)
C1L Cl1 1.871(7)
C1L H1A 0.9900
C1L H1B 0.9900
C1L H1C 0.9900
C1L H1D 0.9900

loop_
_geom_torsion_atom_site_label_1
_geom_torsion_atom_site_label_2
_geom_torsion_atom_site_label_3
_geom_torsion_atom_site_label_4
_geom_torsion
C20A N1A C2A C1A 0.6(3)
C22A N1A C2A C1A -173.8(2)
C20A N1A C2A C3A 179.7(2)
C22A N1A C2A C3A 5.3(3)
C21A C1A C2A N1A 0.2(3)
C23A C1A C2A N1A 178.1(2)
C21A C1A C2A C3A -178.7(3)
C23A C1A C2A C3A -0.8(5)
N1A C2A C3A C4A 177.0(2)
C1A C2A C3A C4A -4.2(4)
N1A C2A C3A C8A -4.2(3)
C1A C2A C3A C8A 174.6(3)
C8A C3A C4A C5A 0.5(4)
C2A C3A C4A C5A 179.3(2)
C3A C4A C5A C6A 0.8(4)
C4A C5A C6A C7A -1.0(4)
C5A C6A C7A C8A -0.1(4)
C6A C7A C8A C3A 1.4(4)
C6A C7A C8A C9A -178.3(2)
C4A C3A C8A C7A -1.5(3)
C2A C3A C8A C7A 179.6(2)
C4A C3A C8A C9A 178.1(2)
C2A C3A C8A C9A -0.7(3)
C7A C8A C9A C10A 7.4(4)
C3A C8A C9A C10A -172.3(2)
C7A C8A C9A C22A -175.5(2)
C3A C8A C9A C22A 4.9(3)
C22A C9A C10A C11A -0.1(4)
C8A C9A C10A C11A 177.1(2)
C9A C10A C11A C12A 4.2(4)
C9A C10A C11A C29A -172.8(2)
C10A C11A C12A C13A -3.4(4)
C29A C11A C12A C13A 173.5(2)
C11A C12A C13A C22A -1.4(4)
C11A C12A C13A C14A 179.3(2)
C12A C13A C14A C15A -11.6(4)
C22A C13A C14A C15A 169.1(2)
C12A C13A C14A C19A 169.4(2)
C22A C13A C14A C19A -9.8(3)
C19A C14A C15A C16A -2.5(3)
C13A C14A C15A C16A 178.5(2)
C14A C15A C16A C17A 1.4(4)
C15A C16A C17A C18A 0.7(4)
C16A C17A C18A C19A -1.6(4)
C17A C18A C19A C14A 0.5(4)
C17A C18A C19A C20A 178.2(2)
C15A C14A C19A C18A 1.5(3)
C13A C14A C19A C18A -179.4(2)
C15A C14A C19A C20A -176.2(2)
C13A C14A C19A C20A 2.8(3)
C2A N1A C20A C21A -1.2(3)
C22A N1A C20A C21A 173.2(2)
C2A N1A C20A C19A 174.9(2)
C22A N1A C20A C19A -10.7(3)
C18A C19A C20A N1A -170.6(2)
C14A C19A C20A N1A 7.1(3)
C18A C19A C20A C21A 4.0(4)
C14A C19A C20A C21A -178.3(3)
N1A C20A C21A C1A 1.3(3)
C19A C20A C21A C1A -173.8(3)
N1A C20A C21A C33A -176.3(2)
C19A C20A C21A C33A 8.6(4)
C2A C1A C21A C20A -1.0(3)
C23A C1A C21A C20A -179.1(2)
C2A C1A C21A C33A 176.8(2)
C23A C1A C21A C33A -1.3(4)
C20A N1A C22A C9A -174.8(2)
C2A N1A C22A C9A -1.2(3)
C20A N1A C22A C13A 3.6(3)
C2A N1A C22A C13A 177.3(2)
C10A C9A C22A N1A 173.3(2)
C8A C9A C22A N1A -4.0(3)
C10A C9A C22A C13A -5.1(4)
C8A C9A C22A C13A 177.6(2)
C12A C13A C22A N1A -172.6(2)
C14A C13A C22A N1A 6.7(3)
C12A C13A C22A C9A 5.8(4)
C14A C13A C22A C9A -174.9(2)
C2A C1A C23A C28A 81.6(4)
C21A C1A C23A C28A -100.7(3)
C2A C1A C23A C24A -107.9(3)
C21A C1A C23A C24A 69.8(3)
C28A C23A C24A F1A -178.6(2)
C1A C23A C24A F1A 10.2(4)
C28A C23A C24A C25A 2.0(4)
C1A C23A C24A C25A -169.2(3)
F1A C24A C25A F2A -0.0(4)
C23A C24A C25A F2A 179.4(2)
F1A C24A C25A C26A 179.5(3)
C23A C24A C25A C26A -1.0(4)
F2A C25A C26A F3A -0.1(4)
C24A C25A C26A F3A -179.6(3)
F2A C25A C26A C27A 178.7(3)
C24A C25A C26A C27A -0.8(4)
F3A C26A C27A F4A -0.1(4)
C25A C26A C27A F4A -178.9(3)
F3A C26A C27A C28A -179.6(3)
C25A C26A C27A C28A 1.6(4)
C24A C23A C28A F5A -179.7(2)
C1A C23A C28A F5A -8.9(4)
C24A C23A C28A C27A -1.1(4)
C1A C23A C28A C27A 169.7(2)
F4A C27A C28A F5A -1.5(4)
C26A C27A C28A F5A 178.0(3)
F4A C27A C28A C23A 179.9(3)
C26A C27A C28A C23A -0.6(4)
C12A C11A C29A C30A -116.0(3)
C10A C11A C29A C30A 60.8(3)
C12A C11A C29A C32A 123.4(3)
C10A C11A C29A C32A -59.7(3)
C12A C11A C29A C31A 2.9(4)
C10A C11A C29A C31A 179.8(3)
C20A C21A C33A C34A 68.9(4)
C1A C21A C33A C34A -108.5(3)
C20A C21A C33A C38A -116.0(3)
C1A C21A C33A C38A 66.7(3)
C38A C33A C34A F6A -179.8(2)
C21A C33A C34A F6A -4.4(4)
C38A C33A C34A C35A -0.8(4)
C21A C33A C34A C35A 174.6(3)
F6A C34A C35A F7A 0.6(4)
C33A C34A C35A F7A -178.4(2)
F6A C34A C35A C36A 179.4(3)
C33A C34A C35A C36A 0.4(4)
F7A C35A C36A F8A -0.7(4)
C34A C35A C36A F8A -179.6(3)
F7A C35A C36A C37A 178.8(3)
C34A C35A C36A C37A -0.0(4)
F8A C36A C37A F9A 0.8(4)
C35A C36A C37A F9A -178.8(3)
F8A C36A C37A C38A 179.6(3)
C35A C36A C37A C38A 0.0(4)
F9A C37A C38A F10A -1.2(4)
C36A C37A C38A F10A 180.0(2)
F9A C37A C38A C33A 178.4(3)
C36A C37A C38A C33A -0.5(4)
C34A C33A C38A F10A -179.7(2)
C21A C33A C38A F10A 4.9(4)
C34A C33A C38A C37A 0.8(4)
C21A C33A C38A C37A -174.7(3)
C20B N1B C2B C1B -0.7(3)
C22B N1B C2B C1B 179.2(2)
C20B N1B C2B C3B 175.1(2)
C22B N1B C2B C3B -5.0(3)
C21B C1B C2B N1B 1.2(3)
C23B C1B C2B N1B -178.0(2)
C21B C1B C2B C3B -173.5(3)
C23B C1B C2B C3B 7.3(5)
N1B C2B C3B C4B -172.6(2)
C1B C2B C3B C4B 1.6(4)
N1B C2B C3B C8B 4.3(3)
C1B C2B C3B C8B 178.5(3)
C8B C3B C4B C5B 0.0(4)
C2B C3B C4B C5B 176.9(2)
C3B C4B C5B C6B 0.4(4)
C4B C5B C6B C7B -0.5(4)
C5B C6B C7B C8B 0.1(4)
C6B C7B C8B C3B 0.3(4)
C6B C7B C8B C9B -177.1(2)
C4B C3B C8B C7B -0.4(3)
C2B C3B C8B C7B -177.3(2)
C4B C3B C8B C9B 177.1(2)
C2B C3B C8B C9B 0.2(3)
C7B C8B C9B C10B -3.1(4)
C3B C8B C9B C10B 179.5(2)
C7B C8B C9B C22B 173.2(2)
C3B C8B C9B C22B -4.2(3)
C22B C9B C10B C11B -2.6(4)
C8B C9B C10B C11B 173.7(2)
C9B C10B C11B C12B 2.9(4)
C9B C10B C11B C29B -178.8(2)
C10B C11B C12B C13B -0.1(4)
C29B C11B C12B C13B -178.4(2)
C11B C12B C13B C22B -2.7(4)
C11B C12B C13B C14B 177.1(2)
C22B C13B C14B C19B -3.9(3)
C12B C13B C14B C19B 176.3(2)
C22B C13B C14B C15B 174.0(2)
C12B C13B C14B C15B -5.8(4)
C19B C14B C15B C16B -0.6(4)
C13B C14B C15B C16B -178.6(2)
C14B C15B C16B C17B -0.6(4)
C15B C16B C17B C18B 1.6(4)
C16B C17B C18B C19B -1.2(4)
C17B C18B C19B C14B -0.0(4)
C17B C18B C19B C20B 177.5(2)
C15B C14B C19B C18B 0.9(3)
C13B C14B C19B C18B 178.9(2)
C15B C14B C19B C20B -176.6(2)
C13B C14B C19B C20B 1.3(3)
C2B N1B C20B C21B -0.1(3)
C22B N1B C20B C21B 179.9(2)
C2B N1B C20B C19B 175.9(2)
C22B N1B C20B C19B -4.0(3)
C18B C19B C20B N1B -175.1(2)
C14B C19B C20B N1B 2.5(3)
C18B C19B C20B C21B -0.5(4)
C14B C19B C20B C21B 177.1(3)
N1B C20B C21B C1B 0.9(3)
C19B C20B C21B C1B -174.2(3)
N1B C20B C21B C33B -177.1(2)
C19B C20B C21B C33B 7.9(5)
C2B C1B C21B C20B -1.3(3)
C23B C1B C21B C20B 178.0(2)
C2B C1B C21B C33B 176.8(2)
C23B C1B C21B C33B -3.9(3)
C20B N1B C22B C13B 1.5(3)
C2B N1B C22B C13B -178.4(2)
C20B N1B C22B C9B -179.1(2)
C2B N1B C22B C9B 1.0(3)
C12B C13B C22B N1B -177.6(2)
C14B C13B C22B N1B 2.5(3)
C12B C13B C22B C9B 3.0(3)
C14B C13B C22B C9B -176.8(2)
C10B C9B C22B N1B -179.8(2)
C8B C9B C22B N1B 3.7(3)
C10B C9B C22B C13B -0.4(3)
C8B C9B C22B C13B -176.9(2)
C2B C1B C23B C24B 68.3(4)
C21B C1B C23B C24B -110.8(3)
C2B C1B C23B C28B -118.8(3)
C21B C1B C23B C28B 62.0(3)
C28B C23B C24B F1B -179.5(2)
C1B C23B C24B F1B -6.3(4)
C28B C23B C24B C25B -1.0(4)
C1B C23B C24B C25B 172.2(2)
F1B C24B C25B F2B -1.0(4)
C23B C24B C25B F2B -179.5(2)
F1B C24B C25B C26B 178.9(2)
C23B C24B C25B C26B 0.5(4)
F2B C25B C26B F3B -0.1(4)
C24B C25B C26B F3B 180.0(2)
F2B C25B C26B C27B -179.6(3)
C24B C25B C26B C27B 0.5(4)
F3B C26B C27B F4B -1.8(4)
C25B C26B C27B F4B 177.6(2)
F3B C26B C27B C28B 179.7(2)
C25B C26B C27B C28B -0.8(4)
F4B C27B C28B F5B 1.1(4)
C26B C27B C28B F5B 179.5(2)
F4B C27B C28B C23B -178.2(2)
C26B C27B C28B C23B 0.2(4)
C24B C23B C28B F5B -178.6(2)
C1B C23B C28B F5B 8.2(4)
C24B C23B C28B C27B 0.7(4)
C1B C23B C28B C27B -172.6(2)
C12B C11B C29B C30B -140.6(3)
C10B C11B C29B C30B 41.2(4)
C12B C11B C29B C31B 100.1(3)
C10B C11B C29B C31B -78.1(3)
C12B C11B C29B C32B -20.0(4)
C10B C11B C29B C32B 161.8(3)
C20B C21B C33B C34B -122.5(3)
C1B C21B C33B C34B 59.7(3)
C20B C21B C33B C38B 64.8(4)
C1B C21B C33B C38B -112.9(3)
C38B C33B C34B F6B -179.2(2)
C21B C33B C34B F6B 7.8(4)
C38B C33B C34B C35B 1.0(4)
C21B C33B C34B C35B -172.0(2)
F6B C34B C35B F7B -0.4(4)
C33B C34B C35B F7B 179.4(2)
F6B C34B C35B C36B 178.7(2)
C33B C34B C35B C36B -1.5(4)
F7B C35B C36B F8B -0.4(4)
C34B C35B C36B F8B -179.5(2)
F7B C35B C36B C37B 180.0(2)
C34B C35B C36B C37B 0.8(4)
F8B C36B C37B F9B -0.5(4)
C35B C36B C37B F9B 179.2(3)
F8B C36B C37B C38B -179.4(3)
C35B C36B C37B C38B 0.3(4)
F9B C37B C38B F10B -0.9(4)
C36B C37B C38B F10B 178.0(3)
F9B C37B C38B C33B -179.7(3)
C36B C37B C38B C33B -0.8(4)
C34B C33B C38B F10B -178.6(2)
C21B C33B C38B F10B -5.6(4)
C34B C33B C38B C37B 0.1(4)
C21B C33B C38B C37B 173.1(3)
